data_7125520
loop_
_publ_author_name
'Kayal, A.'
'Kuncheria, J.'
'Lee, S. C.'

_publ_section_title
;
 Bis[hydrotris(pyrazol-1-yl)borato]titanium(II): a stable Tp2M complex of
 singular reactivity.
;
_journal_issue 23
_journal_name_full 'Chemical communications (Cambridge, England)'
_journal_page_first 2482
_journal_page_last 2483
_journal_paper_doi 10.1039/b108115b
_journal_year 2001
_chemical_formula_moiety 'C36 H40 B4 N24 O Ti2, 4(C6 H6)'
_chemical_formula_sum 'C60 H64 B4 N24 O Ti2'
_chemical_formula_weight 1276.39
_space_group_IT_number 33
_space_group_name_Hall 'P 2c -2n'
_space_group_name_H-M_alt 'P n a 21'
_symmetry_cell_setting orthorhombic
_symmetry_space_group_name_H-M 'P n a 21'
_atom_sites_solution_hydrogens geom
_atom_sites_solution_primary direct
_atom_sites_solution_secondary difmap
_audit_creation_method SHELXL
_cell_angle_alpha 90.00
_cell_angle_beta 90.00
_cell_angle_gamma 90.00
_cell_formula_units_Z 4
_cell_length_a 20.5983(6)
_cell_length_b 15.6270(6)
_cell_length_c 20.2307(8)
_cell_measurement_reflns_used 27250
_cell_measurement_temperature 200(2)
_cell_measurement_theta_max 24.14
_cell_measurement_theta_min 1.64
_cell_volume 6512.1(4)
_computing_cell_refinement DENZO-SMN
_computing_data_collection NONIUS-COLLECT
_computing_data_reduction DENZO-SMN
_computing_molecular_graphics 'SIEMENS SHELXTL'
_computing_publication_material 'SIEMENS SHELXTL'
_computing_structure_refinement 'SIEMENS SHELXTL'
_computing_structure_solution 'SIEMENS SHELXTL'
_diffrn_ambient_temperature 200(2)
_diffrn_measurement_device 'Nonius KappaCCD'
_diffrn_measurement_method '\w scans'
_diffrn_radiation_monochromator graphite
_diffrn_radiation_source 'fine-focus sealed tube'
_diffrn_radiation_type 'Mo K\a'
_diffrn_radiation_wavelength 0.71073
_diffrn_reflns_av_R_equivalents 0.0730
_diffrn_reflns_av_sigmaI/netI 0.0859
_diffrn_reflns_limit_h_max 23
_diffrn_reflns_limit_h_min -23
_diffrn_reflns_limit_k_max 17
_diffrn_reflns_limit_k_min -17
_diffrn_reflns_limit_l_max 23
_diffrn_reflns_limit_l_min -23
_diffrn_reflns_number 27250
_diffrn_reflns_theta_max 24.14
_diffrn_reflns_theta_min 1.64
_diffrn_standards_decay_% 0
_exptl_absorpt_coefficient_mu 0.306
_exptl_absorpt_correction_type none
_exptl_crystal_colour orange
_exptl_crystal_density_diffrn 1.302
_exptl_crystal_density_method 'not measured'
_exptl_crystal_description plate
_exptl_crystal_F_000 2656
_exptl_crystal_size_max 0.20
_exptl_crystal_size_mid 0.15
_exptl_crystal_size_min 0.10
_refine_diff_density_max 0.232
_refine_diff_density_min -0.213
_refine_diff_density_rms 0.044
_refine_ls_abs_structure_details 'Flack H D (1983), Acta Cryst. A39, 876-881'
_refine_ls_abs_structure_Flack 0.48(2)
_refine_ls_extinction_method none
_refine_ls_goodness_of_fit_all 1.008
_refine_ls_goodness_of_fit_obs 1.057
_refine_ls_hydrogen_treatment mixed
_refine_ls_matrix_type full
_refine_ls_number_parameters 837
_refine_ls_number_reflns 9955
_refine_ls_number_restraints 1
_refine_ls_restrained_S_all 1.008
_refine_ls_restrained_S_obs 1.057
_refine_ls_R_factor_all 0.0901
_refine_ls_R_factor_obs 0.0483
_refine_ls_shift/esd_max 0.008
_refine_ls_shift/esd_mean 0.000
_refine_ls_structure_factor_coef Fsqd
_refine_ls_weighting_details 'w=1/[\s^2^(Fo^2^)+(0.0388P)^2^+0.4022P] where P=(Fo^2^+2Fc^2^)/3'
_refine_ls_weighting_scheme calc
_refine_ls_wR_factor_all 0.0970
_refine_ls_wR_factor_obs 0.0843
_reflns_number_observed 7077
_reflns_number_total 9955
_reflns_observed_criterion I>2\s(I)
_cod_data_source_file b108115b.txt
_cod_data_source_block '[(k2-Tp)(K3-Tp)Ti]2(mu-O).4C6H6'
_cod_depositor_comments
;
The following automatic conversions were performed:

data item '_refine_ls_weighting_scheme' value 'calc
w=1/[\s^2^(Fo^2^)+(0.0388P)^2^+0.4022P] where P=(Fo^2^+2Fc^2^)/3' was
changed to 'calc'. A new data item '_refine_ls_weighting_details' was
created with the value set to
'w=1/[\s^2^(Fo^2^)+(0.0388P)^2^+0.4022P] where P=(Fo^2^+2Fc^2^)/3'.

Automatic conversion script
Id: cif_fix_values 6909 2019-04-08 15:41:33Z antanas 
;
_cod_database_code 7125520

loop_
_symmetry_equiv_pos_as_xyz
'x, y, z'
'-x, -y, z+1/2'
'x+1/2, -y+1/2, z'
'-x+1/2, y+1/2, z+1/2'

loop_
_atom_site_aniso_label
_atom_site_aniso_U_11
_atom_site_aniso_U_22
_atom_site_aniso_U_33
_atom_site_aniso_U_23
_atom_site_aniso_U_13
_atom_site_aniso_U_12
Ti1_1 0.0280(4) 0.0257(4) 0.0292(4) -0.0009(3) -0.0001(4) -0.0015(3)
Ti2_1 0.0303(4) 0.0301(4) 0.0292(4) 0.0000(4) 0.0025(4) -0.0040(3)
O1_1 0.0345(15) 0.0279(14) 0.0309(14) 0.0014(13) 0.0015(12) -0.0036(13)
N1_1 0.037(2) 0.028(2) 0.031(2) -0.003(2) -0.002(2) -0.0025(14)
N2_1 0.040(2) 0.025(2) 0.037(2) -0.006(2) -0.002(2) -0.003(2)
N3_1 0.030(2) 0.033(2) 0.032(2) -0.001(2) 0.004(2) -0.001(2)
N4_1 0.038(2) 0.029(2) 0.031(2) -0.004(2) 0.003(2) 0.000(2)
N5_1 0.037(2) 0.031(2) 0.028(2) 0.000(2) -0.003(2) -0.004(2)
N6_1 0.036(2) 0.035(2) 0.030(2) -0.002(2) -0.003(2) -0.007(2)
N7_1 0.032(2) 0.028(2) 0.031(2) -0.005(2) -0.005(2) 0.000(2)
N8_1 0.037(2) 0.029(2) 0.029(2) -0.0003(15) -0.008(2) -0.006(2)
N9_1 0.037(2) 0.028(2) 0.026(2) 0.000(2) 0.001(2) 0.001(2)
N10_1 0.035(2) 0.024(2) 0.035(2) -0.003(2) 0.002(2) -0.0005(14)
N11_1 0.037(2) 0.035(2) 0.036(2) -0.008(2) 0.005(2) -0.005(2)
N12_1 0.046(2) 0.033(2) 0.051(3) -0.009(2) 0.005(2) -0.009(2)
N13_1 0.029(2) 0.032(2) 0.029(2) 0.001(2) -0.001(2) -0.002(2)
N14_1 0.030(2) 0.034(2) 0.032(2) 0.001(2) 0.000(2) 0.001(2)
N15_1 0.032(2) 0.036(2) 0.028(2) -0.004(2) 0.003(2) -0.003(2)
N16_1 0.044(2) 0.024(2) 0.034(2) -0.001(2) -0.001(2) -0.0009(15)
N17_1 0.038(2) 0.033(2) 0.038(2) 0.001(2) 0.002(2) 0.000(2)
N18_1 0.037(2) 0.039(2) 0.066(3) 0.005(2) 0.005(2) 0.009(2)
N19_1 0.044(2) 0.030(2) 0.027(2) 0.004(2) -0.001(2) -0.001(2)
N20_1 0.053(3) 0.042(2) 0.033(2) 0.003(2) -0.007(2) -0.005(2)
N21_1 0.037(2) 0.042(2) 0.039(2) -0.001(2) 0.002(2) -0.008(2)
N22_1 0.053(3) 0.052(3) 0.032(2) 0.003(2) 0.005(2) -0.023(2)
N23_1 0.041(2) 0.030(2) 0.032(2) -0.001(2) 0.001(2) -0.009(2)
N24_1 0.052(2) 0.032(2) 0.033(2) 0.007(2) -0.002(2) -0.011(2)
B1_1 0.043(3) 0.025(3) 0.035(3) -0.010(2) -0.001(3) 0.001(2)
B2_1 0.040(3) 0.031(3) 0.033(3) -0.001(2) 0.002(3) 0.001(2)
B3_1 0.042(3) 0.034(3) 0.036(3) 0.001(2) 0.002(3) 0.001(2)
B4_1 0.069(4) 0.046(3) 0.027(3) 0.010(3) 0.005(3) -0.018(3)
C1_1 0.041(3) 0.041(3) 0.030(3) 0.006(2) -0.008(2) -0.002(2)
C2_1 0.056(3) 0.031(3) 0.055(3) 0.016(2) 0.001(3) 0.001(2)
C3_1 0.055(3) 0.021(2) 0.056(4) 0.002(2) 0.003(3) 0.000(2)
C4_1 0.045(3) 0.043(3) 0.035(3) -0.005(2) 0.006(3) 0.007(2)
C5_1 0.037(3) 0.050(3) 0.042(3) -0.003(2) 0.014(2) -0.001(2)
C6_1 0.028(3) 0.043(3) 0.044(3) -0.005(2) 0.004(2) -0.006(2)
C7_1 0.029(3) 0.037(2) 0.034(3) 0.007(2) -0.001(2) 0.002(2)
C8_1 0.036(3) 0.069(3) 0.031(3) -0.003(2) -0.009(2) -0.013(3)
C9_1 0.040(3) 0.053(3) 0.032(3) -0.013(2) -0.001(2) -0.015(2)
C10_1 0.033(3) 0.036(2) 0.054(3) 0.009(2) -0.007(2) 0.003(2)
C11_1 0.044(3) 0.047(3) 0.071(3) 0.007(3) -0.030(3) 0.001(2)
C12_1 0.059(3) 0.044(3) 0.047(3) 0.000(2) -0.020(3) -0.015(2)
C13_1 0.041(3) 0.038(3) 0.027(3) 0.002(2) -0.001(2) -0.001(2)
C14_1 0.048(3) 0.030(2) 0.046(3) 0.015(2) -0.008(2) 0.004(2)
C15_1 0.045(3) 0.020(2) 0.051(3) 0.006(2) 0.002(2) 0.000(2)
C16_1 0.046(3) 0.044(3) 0.043(3) -0.009(2) 0.007(2) -0.001(2)
C17_1 0.058(3) 0.043(3) 0.049(3) -0.018(2) -0.001(3) 0.003(2)
C18_1 0.048(3) 0.030(3) 0.059(3) -0.012(2) -0.009(3) -0.006(2)
C19_1 0.027(2) 0.039(2) 0.046(3) -0.005(2) 0.000(2) -0.006(2)
C20_1 0.043(3) 0.051(3) 0.053(3) -0.007(2) -0.016(3) -0.011(2)
C21_1 0.043(3) 0.047(3) 0.042(3) 0.004(2) -0.016(3) 0.007(2)
C22_1 0.045(3) 0.041(3) 0.033(3) -0.008(2) -0.001(2) -0.007(2)
C23_1 0.065(3) 0.046(3) 0.040(3) -0.015(2) 0.000(3) -0.002(2)
C24_1 0.051(3) 0.032(3) 0.055(3) -0.003(2) 0.000(3) 0.004(2)
C25_1 0.044(3) 0.042(3) 0.038(3) 0.004(2) 0.004(2) -0.003(2)
C26_1 0.055(3) 0.040(3) 0.051(3) 0.011(2) -0.002(3) 0.005(2)
C27_1 0.047(3) 0.035(3) 0.058(3) 0.001(2) -0.005(3) 0.011(2)
C28_1 0.040(3) 0.038(3) 0.040(3) -0.006(2) -0.005(2) -0.007(2)
C29_1 0.045(3) 0.057(3) 0.052(3) 0.005(3) -0.017(3) -0.005(3)
C30_1 0.064(4) 0.051(3) 0.035(3) 0.005(2) -0.014(3) 0.007(3)
C31_1 0.042(3) 0.063(3) 0.053(3) -0.018(3) 0.008(3) -0.014(3)
C32_1 0.041(3) 0.105(5) 0.070(4) -0.023(4) 0.022(3) -0.037(3)
C33_1 0.061(4) 0.090(4) 0.041(3) -0.006(3) 0.012(3) -0.038(3)
C34_1 0.033(2) 0.034(2) 0.037(3) -0.005(2) -0.005(2) -0.005(2)
C35_1 0.055(3) 0.034(3) 0.052(3) -0.012(2) -0.005(3) -0.009(2)
C36_1 0.054(3) 0.024(2) 0.058(4) 0.004(2) -0.009(3) -0.006(2)
C37_2 0.063(4) 0.081(4) 0.057(4) 0.015(3) -0.003(3) -0.007(3)
C38_2 0.096(5) 0.085(4) 0.044(4) 0.017(3) 0.019(4) 0.035(4)
C39_2 0.062(5) 0.111(5) 0.096(6) 0.069(4) 0.048(4) 0.043(4)
C40_2 0.049(4) 0.060(4) 0.152(7) 0.045(4) -0.014(5) -0.009(3)
C41_2 0.088(4) 0.048(3) 0.061(4) -0.003(3) -0.009(4) 0.013(3)
C42_2 0.057(4) 0.069(4) 0.061(4) 0.020(3) 0.013(3) 0.019(3)
C43_3 0.052(3) 0.082(4) 0.070(4) 0.001(3) 0.002(3) -0.025(3)
C44_3 0.070(4) 0.060(4) 0.070(4) 0.002(3) -0.014(3) -0.001(3)
C45_3 0.069(4) 0.067(4) 0.064(4) 0.024(3) 0.008(3) -0.003(3)
C46_3 0.054(3) 0.059(3) 0.070(4) 0.009(3) 0.000(3) -0.010(3)
C47_3 0.043(3) 0.044(3) 0.060(4) -0.002(2) 0.007(3) 0.003(2)
C48_3 0.053(3) 0.068(4) 0.068(4) -0.010(3) 0.007(3) -0.006(3)
C49_4 0.073(5) 0.064(4) 0.109(6) -0.032(4) 0.022(4) -0.018(3)
C50_4 0.061(4) 0.056(4) 0.100(5) -0.017(3) -0.019(4) 0.007(3)
C51_4 0.076(4) 0.045(3) 0.071(4) 0.002(3) -0.012(4) 0.002(3)
C52_4 0.081(4) 0.031(3) 0.061(4) 0.003(2) 0.007(3) -0.006(3)
C53_4 0.062(4) 0.055(3) 0.070(4) -0.002(3) -0.005(3) -0.013(3)
C54_4 0.086(5) 0.074(4) 0.058(4) -0.012(3) 0.007(4) -0.027(3)
C55_5 0.107(9) 0.099(7) 0.180(13) 0.069(7) -0.051(8) -0.050(6)
C56_5 0.152(12) 0.139(9) 0.149(10) 0.096(8) 0.070(11) 0.033(8)
C57_5 0.235(15) 0.114(7) 0.069(6) -0.006(5) -0.036(9) 0.044(9)
C58_5 0.109(8) 0.108(7) 0.160(12) 0.035(7) -0.063(7) -0.009(6)
C59_5 0.103(8) 0.074(5) 0.171(9) 0.064(6) 0.041(8) 0.027(5)
C60_5 0.198(10) 0.049(4) 0.073(5) 0.007(3) -0.011(8) 0.012(6)

loop_
_atom_site_label
_atom_site_type_symbol
_atom_site_fract_x
_atom_site_fract_y
_atom_site_fract_z
_atom_site_U_iso_or_equiv
_atom_site_thermal_displace_type
_atom_site_occupancy
_atom_site_calc_flag
_atom_site_refinement_flags
Ti1_1 Ti 0.33381(3) 0.85146(4) 0.29950(3) 0.0277(2) Uani 1 d .
Ti2_1 Ti 0.20007(3) 0.83948(4) 0.41371(4) 0.0299(2) Uani 1 d .
O1_1 O 0.26825(13) 0.85772(14) 0.35887(14) 0.0311(6) Uani 1 d .
N1_1 N 0.3523(2) 0.7162(2) 0.3184(2) 0.0317(8) Uani 1 d .
N2_1 N 0.3520(2) 0.6575(2) 0.2687(2) 0.0341(9) Uani 1 d .
N3_1 N 0.4058(2) 0.8222(2) 0.2183(2) 0.0319(8) Uani 1 d .
N4_1 N 0.3993(2) 0.7490(2) 0.1808(2) 0.0323(9) Uani 1 d .
N5_1 N 0.2671(2) 0.8092(2) 0.2214(2) 0.0323(8) Uani 1 d .
N6_1 N 0.2785(2) 0.7330(2) 0.1886(2) 0.0337(8) Uani 1 d .
N7_1 N 0.4138(2) 0.8882(2) 0.36181(15) 0.0301(8) Uani 1 d .
N8_1 N 0.4194(2) 0.9684(2) 0.38891(15) 0.0315(8) Uani 1 d .
N9_1 N 0.3345(2) 0.9829(2) 0.2668(2) 0.0303(8) Uani 1 d .
N10_1 N 0.34947(14) 1.0505(2) 0.3086(2) 0.0316(8) Uani 1 d .
N11_1 N 0.3855(2) 1.1184(2) 0.4152(2) 0.0360(8) Uani 1 d .
N12_1 N 0.4390(2) 1.1629(2) 0.3950(2) 0.0435(10) Uani 1 d .
N13_1 N 0.1209(2) 0.8638(2) 0.34702(15) 0.0302(8) Uani 1 d .
N14_1 N 0.1012(2) 0.9441(2) 0.3274(2) 0.0320(8) Uani 1 d .
N15_1 N 0.1835(2) 0.9681(2) 0.4503(2) 0.0321(9) Uani 1 d .
N16_1 N 0.15968(15) 1.0332(2) 0.4126(2) 0.0339(8) Uani 1 d .
N17_1 N 0.1186(2) 1.1031(2) 0.3089(2) 0.0362(8) Uani 1 d .
N18_1 N 0.0597(2) 1.1351(2) 0.3277(2) 0.0472(10) Uani 1 d .
N19_1 N 0.2624(2) 0.8070(2) 0.49724(15) 0.0338(8) Uani 1 d .
N20_1 N 0.2523(2) 0.7333(2) 0.5332(2) 0.0427(9) Uani 1 d .
N21_1 N 0.1226(2) 0.8000(2) 0.4863(2) 0.0395(9) Uani 1 d .
N22_1 N 0.1318(2) 0.7297(2) 0.5256(2) 0.0454(10) Uani 1 d .
N23_1 N 0.1967(2) 0.7017(2) 0.3961(2) 0.0343(9) Uani 1 d .
N24_1 N 0.1975(2) 0.6443(2) 0.4476(2) 0.0389(9) Uani 1 d .
B1_1 B 0.3440(2) 0.6872(3) 0.1962(3) 0.0344(13) Uani 1 d .
H101_1 H 0.3473(13) 0.6310(18) 0.1652(14) 0.009(8) Uiso 1 d .
B2_1 B 0.3637(3) 1.0343(3) 0.3837(2) 0.0347(12) Uani 1 d .
H201_1 H 0.3166(14) 1.0116(17) 0.4081(16) 0.016(8) Uiso 1 d .
B3_1 B 0.1485(3) 1.0212(3) 0.3371(3) 0.0370(12) Uani 1 d .
H301_1 H 0.1972(14) 1.0067(17) 0.3116(15) 0.016(8) Uiso 1 d .
B4_1 B 0.1929(3) 0.6760(4) 0.5194(3) 0.047(2) Uani 1 d .
H401_1 H 0.1888(17) 0.6210(22) 0.5563(18) 0.037(10) Uiso 1 d .
C1_1 C 0.3632(2) 0.6713(2) 0.3745(2) 0.0373(11) Uani 1 d .
H1_1 H 0.3655(2) 0.6952(2) 0.4176(2) 0.045 Uiso 1 calc R
C2_1 C 0.3704(2) 0.5855(2) 0.3599(2) 0.0472(12) Uani 1 d .
H2_1 H 0.3791(2) 0.5403(2) 0.3900(2) 0.057 Uiso 1 calc R
C3_1 C 0.3623(2) 0.5793(2) 0.2929(2) 0.0441(11) Uani 1 d .
H3_1 H 0.3638(2) 0.5280(2) 0.2678(2) 0.053 Uiso 1 calc R
C4_1 C 0.4485(2) 0.7438(3) 0.1380(2) 0.0408(11) Uani 1 d .
H4_1 H 0.4548(2) 0.6992(3) 0.1067(2) 0.049 Uiso 1 calc R
C5_1 C 0.4881(2) 0.8129(3) 0.1463(2) 0.0431(11) Uani 1 d .
H5_1 H 0.5267(2) 0.8259(3) 0.1226(2) 0.052 Uiso 1 calc R
C6_1 C 0.4600(2) 0.8598(3) 0.1966(2) 0.0381(11) Uani 1 d .
H6_1 H 0.4770(2) 0.9119(3) 0.2135(2) 0.046 Uiso 1 calc R
C7_1 C 0.2067(2) 0.8315(2) 0.2069(2) 0.0333(11) Uani 1 d .
H7_1 H 0.1860(2) 0.8821(2) 0.2223(2) 0.040 Uiso 1 calc R
C8_1 C 0.1778(2) 0.7712(3) 0.1664(2) 0.0451(12) Uani 1 d .
H8_1 H 0.1347(2) 0.7717(3) 0.1496(2) 0.054 Uiso 1 calc R
C9_1 C 0.2243(2) 0.7110(3) 0.1559(2) 0.0419(11) Uani 1 d .
H9_1 H 0.2193(2) 0.6612(3) 0.1295(2) 0.050 Uiso 1 calc R
C10_1 C 0.4662(2) 0.8455(3) 0.3814(2) 0.0410(11) Uani 1 d .
H10_1 H 0.4748(2) 0.7876(3) 0.3701(2) 0.049 Uiso 1 calc R
C11_1 C 0.5060(2) 0.8942(3) 0.4195(2) 0.0539(13) Uani 1 d .
H11_1 H 0.5463(2) 0.8783(3) 0.4388(2) 0.065 Uiso 1 calc R
C12_1 C 0.4747(2) 0.9716(3) 0.4238(2) 0.0501(12) Uani 1 d .
H12_1 H 0.4899(2) 1.0199(3) 0.4477(2) 0.060 Uiso 1 calc R
C13_1 C 0.3190(2) 1.0191(2) 0.2092(2) 0.0351(10) Uani 1 d .
H13_1 H 0.3075(2) 0.9878(2) 0.1706(2) 0.042 Uiso 1 calc R
C14_1 C 0.3216(2) 1.1075(2) 0.2123(2) 0.0413(11) Uani 1 d .
H14_1 H 0.3120(2) 1.1475(2) 0.1784(2) 0.050 Uiso 1 calc R
C15_1 C 0.3413(2) 1.1240(2) 0.2761(2) 0.0389(11) Uani 1 d .
H15_1 H 0.3481(2) 1.1794(2) 0.2943(2) 0.047 Uiso 1 calc R
C16_1 C 0.3586(2) 1.1567(3) 0.4683(2) 0.0443(11) Uani 1 d .
H16_1 H 0.3208(2) 1.1378(3) 0.4910(2) 0.053 Uiso 1 calc R
C17_1 C 0.3943(2) 1.2265(3) 0.4839(2) 0.0499(12) Uani 1 d .
H17_1 H 0.3871(2) 1.2659(3) 0.5189(2) 0.060 Uiso 1 calc R
C18_1 C 0.4437(2) 1.2277(3) 0.4376(2) 0.0457(12) Uani 1 d .
H18_1 H 0.4770(2) 1.2698(3) 0.4363(2) 0.055 Uiso 1 calc R
C19_1 C 0.0762(2) 0.8095(3) 0.3233(2) 0.0373(11) Uani 1 d .
H19_1 H 0.0774(2) 0.7492(3) 0.3290(2) 0.045 Uiso 1 calc R
C20_1 C 0.0285(2) 0.8529(3) 0.2895(2) 0.0489(12) Uani 1 d .
H20_1 H -0.0086(2) 0.8294(3) 0.2684(2) 0.059 Uiso 1 calc R
C21_1 C 0.0462(2) 0.9379(3) 0.2931(2) 0.0437(11) Uani 1 d .
H21_1 H 0.0230(2) 0.9844(3) 0.2742(2) 0.052 Uiso 1 calc R
C22_1 C 0.1933(2) 1.0009(3) 0.5106(2) 0.0397(11) Uani 1 d .
H22_1 H 0.2093(2) 0.9695(3) 0.5474(2) 0.048 Uiso 1 calc R
C23_1 C 0.1771(2) 1.0867(3) 0.5122(2) 0.0505(13) Uani 1 d .
H23_1 H 0.1797(2) 1.1249(3) 0.5487(2) 0.061 Uiso 1 calc R
C24_1 C 0.1562(2) 1.1042(3) 0.4490(2) 0.0457(12) Uani 1 d .
H24_1 H 0.1416(2) 1.1584(3) 0.4337(2) 0.055 Uiso 1 calc R
C25_1 C 0.1476(2) 1.1556(3) 0.2657(2) 0.0412(11) Uani 1 d .
H25_1 H 0.1888(2) 1.1466(3) 0.2457(2) 0.049 Uiso 1 calc R
C26_1 C 0.1074(2) 1.2248(3) 0.2552(2) 0.0484(12) Uani 1 d .
H26_1 H 0.1145(2) 1.2728(3) 0.2273(2) 0.058 Uiso 1 calc R
C27_1 C 0.0543(2) 1.2080(3) 0.2952(2) 0.0469(11) Uani 1 d .
H27_1 H 0.0178(2) 1.2449(3) 0.2987(2) 0.056 Uiso 1 calc R
C28_1 C 0.3193(2) 0.8387(3) 0.5182(2) 0.0395(11) Uani 1 d .
H28_1 H 0.3385(2) 0.8898(3) 0.5019(2) 0.047 Uiso 1 calc R
C29_1 C 0.3460(2) 0.7876(3) 0.5664(2) 0.0514(13) Uani 1 d .
H29_1 H 0.3858(2) 0.7962(3) 0.5893(2) 0.062 Uiso 1 calc R
C30_1 C 0.3036(2) 0.7227(3) 0.5742(2) 0.0498(12) Uani 1 d .
H30_1 H 0.3089(2) 0.6763(3) 0.6041(2) 0.060 Uiso 1 calc R
C31_1 C 0.0635(2) 0.8307(3) 0.5003(2) 0.0528(13) Uani 1 d .
H31_1 H 0.0445(2) 0.8797(3) 0.4803(2) 0.063 Uiso 1 calc R
C32_1 C 0.0343(3) 0.7804(4) 0.5483(3) 0.072(2) Uani 1 d .
H32_1 H -0.0076(3) 0.7877(4) 0.5671(3) 0.086 Uiso 1 calc R
C33_1 C 0.0786(3) 0.7180(4) 0.5628(2) 0.064(2) Uani 1 d .
H33_1 H 0.0726(3) 0.6734(4) 0.5942(2) 0.077 Uiso 1 calc R
C34_1 C 0.2012(2) 0.6545(2) 0.3409(2) 0.0345(10) Uani 1 d .
H34_1 H 0.2017(2) 0.6771(2) 0.2973(2) 0.041 Uiso 1 calc R
C35_1 C 0.2049(2) 0.5680(3) 0.3563(2) 0.0469(12) Uani 1 d .
H35_1 H 0.2083(2) 0.5216(3) 0.3263(2) 0.056 Uiso 1 calc R
C36_1 C 0.2024(2) 0.5638(2) 0.4238(3) 0.0455(12) Uani 1 d .
H36_1 H 0.2039(2) 0.5130(2) 0.4495(3) 0.055 Uiso 1 calc R
C37_2 C 0.3984(3) 0.8786(3) 0.0002(3) 0.0665(15) Uani 1 d .
H37_2 H 0.4409(3) 0.8958(3) 0.0127(3) 0.080 Uiso 1 calc R
C38_2 C 0.3503(4) 0.8768(4) 0.0455(3) 0.075(2) Uani 1 d .
H38_2 H 0.3593(4) 0.8939(4) 0.0896(3) 0.090 Uiso 1 calc R
C39_2 C 0.2900(3) 0.8514(4) 0.0294(4) 0.090(2) Uani 1 d .
H39_2 H 0.2565(3) 0.8501(4) 0.0616(4) 0.108 Uiso 1 calc R
C40_2 C 0.2779(3) 0.8271(3) -0.0351(5) 0.087(2) Uani 1 d .
H40_2 H 0.2357(3) 0.8085(3) -0.0474(5) 0.105 Uiso 1 calc R
C41_2 C 0.3264(3) 0.8298(3) -0.0815(3) 0.0655(15) Uani 1 d .
H41_2 H 0.3179(3) 0.8135(3) -0.1259(3) 0.079 Uiso 1 calc R
C42_2 C 0.3860(3) 0.8556(3) -0.0634(3) 0.062(2) Uani 1 d .
H42_2 H 0.4197(3) 0.8579(3) -0.0954(3) 0.074 Uiso 1 calc R
C43_3 C -0.1099(2) 0.4871(3) 0.7087(3) 0.0677(15) Uani 1 d .
H43_3 H -0.1471(2) 0.4518(3) 0.7147(3) 0.081 Uiso 1 calc R
C44_3 C -0.0895(3) 0.5072(3) 0.6459(3) 0.0667(15) Uani 1 d .
H44_3 H -0.1120(3) 0.4856(3) 0.6084(3) 0.080 Uiso 1 calc R
C45_3 C -0.0363(3) 0.5588(3) 0.6380(3) 0.0668(15) Uani 1 d .
H45_3 H -0.0215(3) 0.5733(3) 0.5949(3) 0.080 Uiso 1 calc R
C46_3 C -0.0042(2) 0.5898(3) 0.6930(3) 0.0608(14) Uani 1 d .
H46_3 H 0.0323(2) 0.6265(3) 0.6875(3) 0.073 Uiso 1 calc R
C47_3 C -0.0242(2) 0.5685(3) 0.7547(3) 0.0491(12) Uani 1 d .
H47_3 H -0.0013(2) 0.5890(3) 0.7922(3) 0.059 Uiso 1 calc R
C48_3 C -0.0771(2) 0.5175(3) 0.7625(3) 0.0627(14) Uani 1 d .
H48_3 H -0.0913(2) 0.5029(3) 0.8057(3) 0.075 Uiso 1 calc R
C49_4 C 0.2133(3) 0.8709(3) 0.6903(4) 0.082(2) Uani 1 d .
H49_4 H 0.2466(3) 0.8764(3) 0.6581(4) 0.098 Uiso 1 calc R
C50_4 C 0.2295(3) 0.8674(3) 0.7558(4) 0.072(2) Uani 1 d .
H50_4 H 0.2736(3) 0.8698(3) 0.7693(4) 0.087 Uiso 1 calc R
C51_4 C 0.1810(3) 0.8605(3) 0.8014(3) 0.0640(14) Uani 1 d .
H51_4 H 0.1919(3) 0.8581(3) 0.8470(3) 0.077 Uiso 1 calc R
C52_4 C 0.1172(3) 0.8569(3) 0.7831(3) 0.0577(14) Uani 1 d .
H52_4 H 0.0841(3) 0.8528(3) 0.8157(3) 0.069 Uiso 1 calc R
C53_4 C 0.1013(3) 0.8595(3) 0.7166(3) 0.0626(14) Uani 1 d .
H53_4 H 0.0572(3) 0.8564(3) 0.7032(3) 0.075 Uiso 1 calc R
C54_4 C 0.1493(3) 0.8665(3) 0.6706(3) 0.073(2) Uani 1 d .
H54_4 H 0.1387(3) 0.8684(3) 0.6249(3) 0.087 Uiso 1 calc R
C55_5 C 0.3823(6) 1.4661(6) 0.5251(8) 0.129(4) Uani 1 d .
H55_5 H 0.3466(6) 1.4582(6) 0.4961(8) 0.154 Uiso 1 calc R
C56_5 C 0.3715(6) 1.4910(7) 0.5838(9) 0.147(5) Uani 1 d .
H56_5 H 0.3282(6) 1.4986(7) 0.5990(9) 0.176 Uiso 1 calc R
C57_5 C 0.4207(9) 1.5061(5) 0.6232(4) 0.139(5) Uani 1 d .
H57_5 H 0.4123(9) 1.5275(5) 0.6663(4) 0.167 Uiso 1 calc R
C58_5 C 0.4819(6) 1.4926(6) 0.6051(8) 0.126(4) Uani 1 d .
H58_5 H 0.5163(6) 1.5024(6) 0.6356(8) 0.151 Uiso 1 calc R
C59_5 C 0.4952(5) 1.4646(6) 0.5423(9) 0.116(3) Uani 1 d .
H59_5 H 0.5384(5) 1.4553(6) 0.5274(9) 0.139 Uiso 1 calc R
C60_5 C 0.4426(9) 1.4507(4) 0.5024(4) 0.107(3) Uani 1 d .
H60_5 H 0.4487(9) 1.4301(4) 0.4586(4) 0.128 Uiso 1 calc R

loop_
_atom_type_symbol
_atom_type_description
_atom_type_scat_dispersion_real
_atom_type_scat_dispersion_imag
_atom_type_scat_source
C C 0.0033 0.0016 'International Tables Vol C Tables 4.2.6.8 and 6.1.1.4'
H H 0.0000 0.0000 'International Tables Vol C Tables 4.2.6.8 and 6.1.1.4'
B B 0.0013 0.0007 'International Tables Vol C Tables 4.2.6.8 and 6.1.1.4'
O O 0.0106 0.0060 'International Tables Vol C Tables 4.2.6.8 and 6.1.1.4'
N N 0.0061 0.0033 'International Tables Vol C Tables 4.2.6.8 and 6.1.1.4'
Ti Ti 0.2776 0.4457 'International Tables Vol C Tables 4.2.6.8 and 6.1.1.4'

loop_
_geom_angle_atom_site_label_1
_geom_angle_atom_site_label_2
_geom_angle_atom_site_label_3
_geom_angle
O1_1 Ti1_1 N7_1 99.66(13)
O1_1 Ti1_1 N9_1 99.02(11)
N7_1 Ti1_1 N9_1 85.43(12)
O1_1 Ti1_1 N1_1 93.80(11)
N7_1 Ti1_1 N1_1 91.26(12)
N9_1 Ti1_1 N1_1 167.12(12)
O1_1 Ti1_1 N5_1 91.54(12)
N7_1 Ti1_1 N5_1 168.73(12)
N9_1 Ti1_1 N5_1 94.02(12)
N1_1 Ti1_1 N5_1 86.79(12)
O1_1 Ti1_1 N3_1 169.38(11)
N7_1 Ti1_1 N3_1 88.75(12)
N9_1 Ti1_1 N3_1 88.03(12)
N1_1 Ti1_1 N3_1 79.45(12)
N5_1 Ti1_1 N3_1 79.99(12)
O1_1 Ti2_1 N13_1 100.12(13)
O1_1 Ti2_1 N15_1 100.67(11)
N13_1 Ti2_1 N15_1 86.03(12)
O1_1 Ti2_1 N19_1 93.13(12)
N13_1 Ti2_1 N19_1 166.72(13)
N15_1 Ti2_1 N19_1 92.52(13)
O1_1 Ti2_1 N23_1 94.56(11)
N13_1 Ti2_1 N23_1 92.78(12)
N15_1 Ti2_1 N23_1 164.70(12)
N19_1 Ti2_1 N23_1 85.15(12)
O1_1 Ti2_1 N21_1 171.97(13)
N13_1 Ti2_1 N21_1 85.42(12)
N15_1 Ti2_1 N21_1 85.43(12)
N19_1 Ti2_1 N21_1 81.30(13)
N23_1 Ti2_1 N21_1 79.27(12)
Ti1_1 O1_1 Ti2_1 167.41(14)
C1_1 N1_1 N2_1 105.6(3)
C1_1 N1_1 Ti1_1 132.8(3)
N2_1 N1_1 Ti1_1 121.5(2)
C3_1 N2_1 N1_1 110.2(3)
C3_1 N2_1 B1_1 129.8(4)
N1_1 N2_1 B1_1 119.9(3)
C6_1 N3_1 N4_1 105.4(3)
C6_1 N3_1 Ti1_1 134.3(3)
N4_1 N3_1 Ti1_1 120.3(2)
C4_1 N4_1 N3_1 109.5(3)
C4_1 N4_1 B1_1 131.4(4)
N3_1 N4_1 B1_1 119.0(3)
C7_1 N5_1 N6_1 106.2(3)
C7_1 N5_1 Ti1_1 131.9(3)
N6_1 N5_1 Ti1_1 119.9(2)
C9_1 N6_1 N5_1 108.5(3)
C9_1 N6_1 B1_1 131.3(4)
N5_1 N6_1 B1_1 120.1(3)
C10_1 N7_1 N8_1 105.7(3)
C10_1 N7_1 Ti1_1 131.5(3)
N8_1 N7_1 Ti1_1 122.9(2)
C12_1 N8_1 N7_1 108.4(3)
C12_1 N8_1 B2_1 129.9(3)
N7_1 N8_1 B2_1 121.2(3)
C13_1 N9_1 N10_1 105.3(3)
C13_1 N9_1 Ti1_1 132.0(3)
N10_1 N9_1 Ti1_1 122.6(2)
C15_1 N10_1 N9_1 109.1(3)
C15_1 N10_1 B2_1 129.7(3)
N9_1 N10_1 B2_1 120.6(3)
C16_1 N11_1 N12_1 110.1(3)
C16_1 N11_1 B2_1 126.3(4)
N12_1 N11_1 B2_1 123.4(3)
C18_1 N12_1 N11_1 104.6(3)
C19_1 N13_1 N14_1 105.8(3)
C19_1 N13_1 Ti2_1 129.3(3)
N14_1 N13_1 Ti2_1 124.4(2)
C21_1 N14_1 N13_1 109.5(3)
C21_1 N14_1 B3_1 130.7(3)
N13_1 N14_1 B3_1 118.9(3)
C22_1 N15_1 N16_1 106.1(3)
C22_1 N15_1 Ti2_1 130.0(3)
N16_1 N15_1 Ti2_1 123.9(2)
C24_1 N16_1 N15_1 109.4(3)
C24_1 N16_1 B3_1 129.3(4)
N15_1 N16_1 B3_1 120.8(3)
C25_1 N17_1 N18_1 110.7(3)
C25_1 N17_1 B3_1 125.1(4)
N18_1 N17_1 B3_1 124.1(3)
C27_1 N18_1 N17_1 104.6(3)
C28_1 N19_1 N20_1 105.9(3)
C28_1 N19_1 Ti2_1 132.3(3)
N20_1 N19_1 Ti2_1 121.0(3)
C30_1 N20_1 N19_1 107.9(3)
C30_1 N20_1 B4_1 131.2(4)
N19_1 N20_1 B4_1 120.7(4)
C31_1 N21_1 N22_1 106.9(4)
C31_1 N21_1 Ti2_1 133.1(3)
N22_1 N21_1 Ti2_1 120.0(3)
C33_1 N22_1 N21_1 108.8(4)
C33_1 N22_1 B4_1 130.4(4)
N21_1 N22_1 B4_1 120.7(4)
C34_1 N23_1 N24_1 105.8(3)
C34_1 N23_1 Ti2_1 132.5(3)
N24_1 N23_1 Ti2_1 121.2(2)
C36_1 N24_1 N23_1 109.7(3)
C36_1 N24_1 B4_1 129.9(4)
N23_1 N24_1 B4_1 120.4(3)
N4_1 B1_1 N6_1 110.0(3)
N4_1 B1_1 N2_1 107.7(3)
N6_1 B1_1 N2_1 109.2(4)
N11_1 B2_1 N8_1 109.0(4)
N11_1 B2_1 N10_1 108.7(3)
N8_1 B2_1 N10_1 108.2(3)
N17_1 B3_1 N16_1 108.9(3)
N17_1 B3_1 N14_1 110.3(4)
N16_1 B3_1 N14_1 108.0(3)
N22_1 B4_1 N24_1 107.9(4)
N22_1 B4_1 N20_1 108.8(4)
N24_1 B4_1 N20_1 108.0(4)
N1_1 C1_1 C2_1 110.1(4)
C3_1 C2_1 C1_1 105.5(4)
N2_1 C3_1 C2_1 108.6(4)
N4_1 C4_1 C5_1 109.1(4)
C4_1 C5_1 C6_1 105.1(4)
N3_1 C6_1 C5_1 111.0(4)
N5_1 C7_1 C8_1 110.9(4)
C9_1 C8_1 C7_1 105.1(4)
N6_1 C9_1 C8_1 109.3(4)
N7_1 C10_1 C11_1 112.2(4)
C10_1 C11_1 C12_1 104.2(4)
N8_1 C12_1 C11_1 109.4(4)
N9_1 C13_1 C14_1 111.9(4)
C15_1 C14_1 C13_1 103.9(4)
N10_1 C15_1 C14_1 109.7(4)
N11_1 C16_1 C17_1 108.6(4)
C16_1 C17_1 C18_1 104.7(4)
N12_1 C18_1 C17_1 111.9(4)
N13_1 C19_1 C20_1 110.8(4)
C19_1 C20_1 C21_1 105.1(4)
N14_1 C21_1 C20_1 108.8(4)
N15_1 C22_1 C23_1 110.9(4)
C24_1 C23_1 C22_1 104.3(4)
N16_1 C24_1 C23_1 109.3(4)
N17_1 C25_1 C26_1 108.2(4)
C25_1 C26_1 C27_1 103.6(4)
N18_1 C27_1 C26_1 112.8(4)
N19_1 C28_1 C29_1 111.0(4)
C30_1 C29_1 C28_1 105.1(4)
C29_1 C30_1 N20_1 110.0(4)
N21_1 C31_1 C32_1 109.8(5)
C33_1 C32_1 C31_1 105.4(5)
N22_1 C33_1 C32_1 109.1(5)
N23_1 C34_1 C35_1 110.6(4)
C36_1 C35_1 C34_1 105.6(4)
N24_1 C36_1 C35_1 108.3(4)
C38_2 C37_2 C42_2 119.9(6)
C39_2 C38_2 C37_2 121.4(6)
C38_2 C39_2 C40_2 118.4(6)
C41_2 C40_2 C39_2 120.5(6)
C42_2 C41_2 C40_2 119.2(6)
C41_2 C42_2 C37_2 120.6(6)
C48_3 C43_3 C44_3 120.3(5)
C45_3 C44_3 C43_3 119.2(5)
C44_3 C45_3 C46_3 119.7(5)
C47_3 C46_3 C45_3 120.6(5)
C48_3 C47_3 C46_3 119.7(5)
C47_3 C48_3 C43_3 120.5(5)
C50_4 C49_4 C54_4 120.8(6)
C51_4 C50_4 C49_4 118.8(6)
C50_4 C51_4 C52_4 121.6(6)
C51_4 C52_4 C53_4 119.3(5)
C54_4 C53_4 C52_4 119.6(5)
C53_4 C54_4 C49_4 120.0(6)
C56_5 C55_5 C60_5 122.5(11)
C55_5 C56_5 C57_5 119.2(12)
C56_5 C57_5 C58_5 122.6(11)
C57_5 C58_5 C59_5 119.6(10)
C60_5 C59_5 C58_5 116.1(8)
C55_5 C60_5 C59_5 120.0(9)

loop_
_geom_bond_atom_site_label_1
_geom_bond_atom_site_label_2
_geom_bond_distance
Ti1_1 O1_1 1.810(3)
Ti1_1 N7_1 2.152(3)
Ti1_1 N9_1 2.158(3)
Ti1_1 N1_1 2.181(3)
Ti1_1 N5_1 2.195(3)
Ti1_1 N3_1 2.260(3)
Ti2_1 O1_1 1.812(3)
Ti2_1 N13_1 2.151(3)
Ti2_1 N15_1 2.169(3)
Ti2_1 N19_1 2.182(3)
Ti2_1 N23_1 2.184(3)
Ti2_1 N21_1 2.254(3)
N1_1 C1_1 1.352(5)
N1_1 N2_1 1.362(4)
N2_1 C3_1 1.332(5)
N2_1 B1_1 1.548(6)
N3_1 C6_1 1.336(5)
N3_1 N4_1 1.379(4)
N4_1 C4_1 1.335(5)
N4_1 B1_1 1.525(6)
N5_1 C7_1 1.325(5)
N5_1 N6_1 1.383(4)
N6_1 C9_1 1.342(5)
N6_1 B1_1 1.536(6)
N7_1 C10_1 1.330(5)
N7_1 N8_1 1.372(4)
N8_1 C12_1 1.341(5)
N8_1 B2_1 1.547(6)
N9_1 C13_1 1.334(5)
N9_1 N10_1 1.387(4)
N10_1 C15_1 1.334(4)
N10_1 B2_1 1.568(6)
N11_1 C16_1 1.350(5)
N11_1 N12_1 1.365(4)
N11_1 B2_1 1.528(5)
N12_1 C18_1 1.334(5)
N13_1 C19_1 1.341(5)
N13_1 N14_1 1.377(4)
N14_1 C21_1 1.332(5)
N14_1 B3_1 1.562(5)
N15_1 C22_1 1.339(5)
N15_1 N16_1 1.363(4)
N16_1 C24_1 1.334(5)
N16_1 B3_1 1.556(6)
N17_1 C25_1 1.340(5)
N17_1 N18_1 1.365(4)
N17_1 B3_1 1.531(5)
N18_1 C27_1 1.321(5)
N19_1 C28_1 1.340(5)
N19_1 N20_1 1.377(4)
N20_1 C30_1 1.354(5)
N20_1 B4_1 1.542(6)
N21_1 C31_1 1.339(5)
N21_1 N22_1 1.369(4)
N22_1 C33_1 1.343(6)
N22_1 B4_1 1.519(7)
N23_1 C34_1 1.341(5)
N23_1 N24_1 1.375(4)
N24_1 C36_1 1.351(5)
N24_1 B4_1 1.537(6)
C1_1 C2_1 1.380(5)
C2_1 C3_1 1.369(6)
C4_1 C5_1 1.363(5)
C5_1 C6_1 1.382(6)
C7_1 C8_1 1.383(5)
C8_1 C9_1 1.360(6)
C10_1 C11_1 1.358(5)
C11_1 C12_1 1.373(6)
C13_1 C14_1 1.385(5)
C14_1 C15_1 1.378(6)
C16_1 C17_1 1.353(5)
C17_1 C18_1 1.383(6)
C19_1 C20_1 1.376(6)
C20_1 C21_1 1.379(5)
C22_1 C23_1 1.381(6)
C23_1 C24_1 1.377(6)
C25_1 C26_1 1.378(6)
C26_1 C27_1 1.386(6)
C28_1 C29_1 1.377(6)
C29_1 C30_1 1.347(6)
C31_1 C32_1 1.388(7)
C32_1 C33_1 1.367(7)
C34_1 C35_1 1.388(5)
C35_1 C36_1 1.368(6)
C37_2 C38_2 1.350(7)
C37_2 C42_2 1.361(7)
C38_2 C39_2 1.344(8)
C39_2 C40_2 1.382(9)
C40_2 C41_2 1.370(8)
C41_2 C42_2 1.343(7)
C43_3 C48_3 1.368(7)
C43_3 C44_3 1.376(7)
C44_3 C45_3 1.371(7)
C45_3 C46_3 1.382(7)
C46_3 C47_3 1.356(6)
C47_3 C48_3 1.359(6)
C49_4 C50_4 1.367(8)
C49_4 C54_4 1.379(7)
C50_4 C51_4 1.363(7)
C51_4 C52_4 1.366(7)
C52_4 C53_4 1.386(7)
C53_4 C54_4 1.363(7)
C55_5 C56_5 1.270(12)
C55_5 C60_5 1.346(11)
C56_5 C57_5 1.311(13)
C57_5 C58_5 1.329(12)
C58_5 C59_5 1.372(11)
C59_5 C60_5 1.369(11)

loop_
_geom_torsion_atom_site_label_1
_geom_torsion_atom_site_label_2
_geom_torsion_atom_site_label_3
_geom_torsion_atom_site_label_4
_geom_torsion
N7_1 Ti1_1 O1_1 Ti2_1 -121.6(8)
N9_1 Ti1_1 O1_1 Ti2_1 151.6(8)
N1_1 Ti1_1 O1_1 Ti2_1 -29.6(8)
N5_1 Ti1_1 O1_1 Ti2_1 57.2(8)
N3_1 Ti1_1 O1_1 Ti2_1 20.4(13)
N13_1 Ti2_1 O1_1 Ti1_1 -86.7(8)
N15_1 Ti2_1 O1_1 Ti1_1 -174.5(8)
N19_1 Ti2_1 O1_1 Ti1_1 92.3(8)
N23_1 Ti2_1 O1_1 Ti1_1 7.0(8)
N21_1 Ti2_1 O1_1 Ti1_1 46.5(15)
O1_1 Ti1_1 N1_1 C1_1 -52.0(4)
N7_1 Ti1_1 N1_1 C1_1 47.7(4)
N9_1 Ti1_1 N1_1 C1_1 122.6(6)
N5_1 Ti1_1 N1_1 C1_1 -143.4(4)
N3_1 Ti1_1 N1_1 C1_1 136.2(4)
O1_1 Ti1_1 N1_1 N2_1 125.1(3)
N7_1 Ti1_1 N1_1 N2_1 -135.2(3)
N9_1 Ti1_1 N1_1 N2_1 -60.3(7)
N5_1 Ti1_1 N1_1 N2_1 33.7(3)
N3_1 Ti1_1 N1_1 N2_1 -46.7(3)
C1_1 N1_1 N2_1 C3_1 -0.1(4)
Ti1_1 N1_1 N2_1 C3_1 -177.9(3)
C1_1 N1_1 N2_1 B1_1 -177.1(3)
Ti1_1 N1_1 N2_1 B1_1 5.1(5)
O1_1 Ti1_1 N3_1 C6_1 177.5(6)
N7_1 Ti1_1 N3_1 C6_1 -39.9(4)
N9_1 Ti1_1 N3_1 C6_1 45.6(4)
N1_1 Ti1_1 N3_1 C6_1 -131.4(4)
N5_1 Ti1_1 N3_1 C6_1 140.0(4)
O1_1 Ti1_1 N3_1 N4_1 -5.9(8)
N7_1 Ti1_1 N3_1 N4_1 136.7(3)
N9_1 Ti1_1 N3_1 N4_1 -137.8(3)
N1_1 Ti1_1 N3_1 N4_1 45.2(3)
N5_1 Ti1_1 N3_1 N4_1 -43.4(3)
C6_1 N3_1 N4_1 C4_1 -0.2(4)
Ti1_1 N3_1 N4_1 C4_1 -177.6(3)
C6_1 N3_1 N4_1 B1_1 175.9(3)
Ti1_1 N3_1 N4_1 B1_1 -1.5(4)
O1_1 Ti1_1 N5_1 C7_1 38.1(3)
N7_1 Ti1_1 N5_1 C7_1 -147.9(5)
N9_1 Ti1_1 N5_1 C7_1 -61.1(4)
N1_1 Ti1_1 N5_1 C7_1 131.8(4)
N3_1 Ti1_1 N5_1 C7_1 -148.4(4)
O1_1 Ti1_1 N5_1 N6_1 -123.5(3)
N7_1 Ti1_1 N5_1 N6_1 50.6(7)
N9_1 Ti1_1 N5_1 N6_1 137.4(3)
N1_1 Ti1_1 N5_1 N6_1 -29.8(3)
N3_1 Ti1_1 N5_1 N6_1 50.1(3)
C7_1 N5_1 N6_1 C9_1 -0.7(4)
Ti1_1 N5_1 N6_1 C9_1 165.1(2)
C7_1 N5_1 N6_1 B1_1 -178.3(3)
Ti1_1 N5_1 N6_1 B1_1 -12.5(4)
O1_1 Ti1_1 N7_1 C10_1 116.0(3)
N9_1 Ti1_1 N7_1 C10_1 -145.6(4)
N1_1 Ti1_1 N7_1 C10_1 21.9(4)
N5_1 Ti1_1 N7_1 C10_1 -58.0(8)
N3_1 Ti1_1 N7_1 C10_1 -57.5(4)
O1_1 Ti1_1 N7_1 N8_1 -65.6(3)
N9_1 Ti1_1 N7_1 N8_1 32.8(3)
N1_1 Ti1_1 N7_1 N8_1 -159.6(3)
N5_1 Ti1_1 N7_1 N8_1 120.5(6)
N3_1 Ti1_1 N7_1 N8_1 120.9(3)
C10_1 N7_1 N8_1 C12_1 0.1(4)
Ti1_1 N7_1 N8_1 C12_1 -178.7(3)
C10_1 N7_1 N8_1 B2_1 -173.1(3)
Ti1_1 N7_1 N8_1 B2_1 8.1(4)
O1_1 Ti1_1 N9_1 C13_1 -111.8(4)
N7_1 Ti1_1 N9_1 C13_1 149.1(4)
N1_1 Ti1_1 N9_1 C13_1 73.6(7)
N5_1 Ti1_1 N9_1 C13_1 -19.6(4)
N3_1 Ti1_1 N9_1 C13_1 60.2(4)
O1_1 Ti1_1 N9_1 N10_1 64.0(3)
N7_1 Ti1_1 N9_1 N10_1 -35.0(3)
N1_1 Ti1_1 N9_1 N10_1 -110.5(6)
N5_1 Ti1_1 N9_1 N10_1 156.2(3)
N3_1 Ti1_1 N9_1 N10_1 -123.9(3)
C13_1 N9_1 N10_1 C15_1 1.4(4)
Ti1_1 N9_1 N10_1 C15_1 -175.5(2)
C13_1 N9_1 N10_1 B2_1 173.9(4)
Ti1_1 N9_1 N10_1 B2_1 -2.9(4)
C16_1 N11_1 N12_1 C18_1 0.6(4)
B2_1 N11_1 N12_1 C18_1 -175.5(4)
O1_1 Ti2_1 N13_1 C19_1 113.2(3)
N15_1 Ti2_1 N13_1 C19_1 -146.6(3)
N19_1 Ti2_1 N13_1 C19_1 -62.5(7)
N23_1 Ti2_1 N13_1 C19_1 18.1(3)
N21_1 Ti2_1 N13_1 C19_1 -60.9(3)
O1_1 Ti2_1 N13_1 N14_1 -76.4(3)
N15_1 Ti2_1 N13_1 N14_1 23.8(3)
N19_1 Ti2_1 N13_1 N14_1 107.9(5)
N23_1 Ti2_1 N13_1 N14_1 -171.5(3)
N21_1 Ti2_1 N13_1 N14_1 109.5(3)
C19_1 N13_1 N14_1 C21_1 0.2(4)
Ti2_1 N13_1 N14_1 C21_1 -172.0(3)
C19_1 N13_1 N14_1 B3_1 -170.2(3)
Ti2_1 N13_1 N14_1 B3_1 17.5(4)
O1_1 Ti2_1 N15_1 C22_1 -110.4(4)
N13_1 Ti2_1 N15_1 C22_1 150.1(4)
N19_1 Ti2_1 N15_1 C22_1 -16.7(4)
N23_1 Ti2_1 N15_1 C22_1 64.1(7)
N21_1 Ti2_1 N15_1 C22_1 64.4(4)
O1_1 Ti2_1 N15_1 N16_1 69.6(3)
N13_1 Ti2_1 N15_1 N16_1 -29.9(3)
N19_1 Ti2_1 N15_1 N16_1 163.3(3)
N23_1 Ti2_1 N15_1 N16_1 -115.9(5)
N21_1 Ti2_1 N15_1 N16_1 -115.6(3)
C22_1 N15_1 N16_1 C24_1 1.0(4)
Ti2_1 N15_1 N16_1 C24_1 -179.0(3)
C22_1 N15_1 N16_1 B3_1 174.1(4)
Ti2_1 N15_1 N16_1 B3_1 -5.9(5)
C25_1 N17_1 N18_1 C27_1 -0.3(4)
B3_1 N17_1 N18_1 C27_1 176.1(4)
O1_1 Ti2_1 N19_1 C28_1 38.5(4)
N13_1 Ti2_1 N19_1 C28_1 -145.7(5)
N15_1 Ti2_1 N19_1 C28_1 -62.4(4)
N23_1 Ti2_1 N19_1 C28_1 132.8(4)
N21_1 Ti2_1 N19_1 C28_1 -147.4(4)
O1_1 Ti2_1 N19_1 N20_1 -129.4(3)
N13_1 Ti2_1 N19_1 N20_1 46.4(7)
N15_1 Ti2_1 N19_1 N20_1 129.7(3)
N23_1 Ti2_1 N19_1 N20_1 -35.1(3)
N21_1 Ti2_1 N19_1 N20_1 44.8(3)
C28_1 N19_1 N20_1 C30_1 -0.5(4)
Ti2_1 N19_1 N20_1 C30_1 170.2(3)
C28_1 N19_1 N20_1 B4_1 -176.3(4)
Ti2_1 N19_1 N20_1 B4_1 -5.6(5)
O1_1 Ti2_1 N21_1 C31_1 -173.0(8)
N13_1 Ti2_1 N21_1 C31_1 -39.0(4)
N15_1 Ti2_1 N21_1 C31_1 47.3(4)
N19_1 Ti2_1 N21_1 C31_1 140.6(4)
N23_1 Ti2_1 N21_1 C31_1 -132.8(4)
O1_1 Ti2_1 N21_1 N22_1 5.1(11)
N13_1 Ti2_1 N21_1 N22_1 139.0(3)
N15_1 Ti2_1 N21_1 N22_1 -134.6(3)
N19_1 Ti2_1 N21_1 N22_1 -41.4(3)
N23_1 Ti2_1 N21_1 N22_1 45.3(3)
C31_1 N21_1 N22_1 C33_1 0.3(5)
Ti2_1 N21_1 N22_1 C33_1 -178.2(3)
C31_1 N21_1 N22_1 B4_1 176.5(4)
Ti2_1 N21_1 N22_1 B4_1 -2.1(5)
O1_1 Ti2_1 N23_1 C34_1 -43.8(4)
N13_1 Ti2_1 N23_1 C34_1 56.5(4)
N15_1 Ti2_1 N23_1 C34_1 141.6(5)
N19_1 Ti2_1 N23_1 C34_1 -136.6(4)
N21_1 Ti2_1 N23_1 C34_1 141.4(4)
O1_1 Ti2_1 N23_1 N24_1 127.3(3)
N13_1 Ti2_1 N23_1 N24_1 -132.3(3)
N15_1 Ti2_1 N23_1 N24_1 -47.2(6)
N19_1 Ti2_1 N23_1 N24_1 34.5(3)
N21_1 Ti2_1 N23_1 N24_1 -47.5(3)
C34_1 N23_1 N24_1 C36_1 0.0(4)
Ti2_1 N23_1 N24_1 C36_1 -173.2(3)
C34_1 N23_1 N24_1 B4_1 -179.7(4)
Ti2_1 N23_1 N24_1 B4_1 7.0(5)
C4_1 N4_1 B1_1 N6_1 -125.0(4)
N3_1 N4_1 B1_1 N6_1 59.9(5)
C4_1 N4_1 B1_1 N2_1 116.2(5)
N3_1 N4_1 B1_1 N2_1 -59.0(4)
C9_1 N6_1 B1_1 N4_1 130.3(4)
N5_1 N6_1 B1_1 N4_1 -52.8(5)
C9_1 N6_1 B1_1 N2_1 -111.7(4)
N5_1 N6_1 B1_1 N2_1 65.1(4)
C3_1 N2_1 B1_1 N4_1 -117.8(4)
N1_1 N2_1 B1_1 N4_1 58.6(5)
C3_1 N2_1 B1_1 N6_1 122.8(4)
N1_1 N2_1 B1_1 N6_1 -60.7(5)
C16_1 N11_1 B2_1 N8_1 -117.6(4)
N12_1 N11_1 B2_1 N8_1 57.9(5)
C16_1 N11_1 B2_1 N10_1 124.7(4)
N12_1 N11_1 B2_1 N10_1 -59.8(5)
C12_1 N8_1 B2_1 N11_1 11.3(6)
N7_1 N8_1 B2_1 N11_1 -177.1(3)
C12_1 N8_1 B2_1 N10_1 129.3(4)
N7_1 N8_1 B2_1 N10_1 -59.0(4)
C15_1 N10_1 B2_1 N11_1 -15.1(6)
N9_1 N10_1 B2_1 N11_1 174.0(3)
C15_1 N10_1 B2_1 N8_1 -133.4(4)
N9_1 N10_1 B2_1 N8_1 55.8(5)
C25_1 N17_1 B3_1 N16_1 114.0(4)
N18_1 N17_1 B3_1 N16_1 -62.0(5)
C25_1 N17_1 B3_1 N14_1 -127.7(4)
N18_1 N17_1 B3_1 N14_1 56.4(5)
C24_1 N16_1 B3_1 N17_1 -11.2(6)
N15_1 N16_1 B3_1 N17_1 177.2(3)
C24_1 N16_1 B3_1 N14_1 -130.9(4)
N15_1 N16_1 B3_1 N14_1 57.5(5)
C21_1 N14_1 B3_1 N17_1 9.1(6)
N13_1 N14_1 B3_1 N17_1 177.2(3)
C21_1 N14_1 B3_1 N16_1 128.0(4)
N13_1 N14_1 B3_1 N16_1 -63.9(4)
C33_1 N22_1 B4_1 N24_1 117.7(5)
N21_1 N22_1 B4_1 N24_1 -57.5(5)
C33_1 N22_1 B4_1 N20_1 -125.4(5)
N21_1 N22_1 B4_1 N20_1 59.4(5)
C36_1 N24_1 B4_1 N22_1 -124.1(5)
N23_1 N24_1 B4_1 N22_1 55.6(5)
C36_1 N24_1 B4_1 N20_1 118.5(5)
N23_1 N24_1 B4_1 N20_1 -61.8(5)
C30_1 N20_1 B4_1 N22_1 129.5(5)
N19_1 N20_1 B4_1 N22_1 -55.9(5)
C30_1 N20_1 B4_1 N24_1 -113.7(5)
N19_1 N20_1 B4_1 N24_1 61.0(5)
N2_1 N1_1 C1_1 C2_1 0.7(4)
Ti1_1 N1_1 C1_1 C2_1 178.2(3)
N1_1 C1_1 C2_1 C3_1 -1.1(5)
N1_1 N2_1 C3_1 C2_1 -0.6(5)
B1_1 N2_1 C3_1 C2_1 176.1(4)
C1_1 C2_1 C3_1 N2_1 1.1(5)
N3_1 N4_1 C4_1 C5_1 0.1(5)
B1_1 N4_1 C4_1 C5_1 -175.4(4)
N4_1 C4_1 C5_1 C6_1 0.1(5)
N4_1 N3_1 C6_1 C5_1 0.2(4)
Ti1_1 N3_1 C6_1 C5_1 177.2(3)
C4_1 C5_1 C6_1 N3_1 -0.2(5)
N6_1 N5_1 C7_1 C8_1 1.1(4)
Ti1_1 N5_1 C7_1 C8_1 -162.3(3)
N5_1 C7_1 C8_1 C9_1 -1.0(5)
N5_1 N6_1 C9_1 C8_1 0.1(5)
B1_1 N6_1 C9_1 C8_1 177.3(4)
C7_1 C8_1 C9_1 N6_1 0.5(5)
N8_1 N7_1 C10_1 C11_1 -0.6(5)
Ti1_1 N7_1 C10_1 C11_1 178.1(3)
N7_1 C10_1 C11_1 C12_1 0.8(5)
N7_1 N8_1 C12_1 C11_1 0.4(5)
B2_1 N8_1 C12_1 C11_1 172.9(4)
C10_1 C11_1 C12_1 N8_1 -0.7(5)
N10_1 N9_1 C13_1 C14_1 -1.6(4)
Ti1_1 N9_1 C13_1 C14_1 174.8(3)
N9_1 C13_1 C14_1 C15_1 1.2(5)
N9_1 N10_1 C15_1 C14_1 -0.7(4)
B2_1 N10_1 C15_1 C14_1 -172.3(4)
C13_1 C14_1 C15_1 N10_1 -0.3(5)
N12_1 N11_1 C16_1 C17_1 -0.3(5)
B2_1 N11_1 C16_1 C17_1 175.7(4)
N11_1 C16_1 C17_1 C18_1 -0.1(5)
N11_1 N12_1 C18_1 C17_1 -0.7(5)
C16_1 C17_1 C18_1 N12_1 0.5(5)
N14_1 N13_1 C19_1 C20_1 -0.4(4)
Ti2_1 N13_1 C19_1 C20_1 171.3(3)
N13_1 C19_1 C20_1 C21_1 0.4(5)
N13_1 N14_1 C21_1 C20_1 0.0(5)
B3_1 N14_1 C21_1 C20_1 169.0(4)
C19_1 C20_1 C21_1 N14_1 -0.3(5)
N16_1 N15_1 C22_1 C23_1 -0.9(5)
Ti2_1 N15_1 C22_1 C23_1 179.1(3)
N15_1 C22_1 C23_1 C24_1 0.4(5)
N15_1 N16_1 C24_1 C23_1 -0.8(5)
B3_1 N16_1 C24_1 C23_1 -173.1(4)
C22_1 C23_1 C24_1 N16_1 0.2(5)
N18_1 N17_1 C25_1 C26_1 0.2(5)
B3_1 N17_1 C25_1 C26_1 -176.2(4)
N17_1 C25_1 C26_1 C27_1 0.0(5)
N17_1 N18_1 C27_1 C26_1 0.3(5)
C25_1 C26_1 C27_1 N18_1 -0.2(5)
N20_1 N19_1 C28_1 C29_1 0.1(5)
Ti2_1 N19_1 C28_1 C29_1 -169.1(3)
N19_1 C28_1 C29_1 C30_1 0.4(5)
C28_1 C29_1 C30_1 N20_1 -0.7(5)
N19_1 N20_1 C30_1 C29_1 0.7(5)
B4_1 N20_1 C30_1 C29_1 175.9(5)
N22_1 N21_1 C31_1 C32_1 -0.3(5)
Ti2_1 N21_1 C31_1 C32_1 177.9(3)
N21_1 C31_1 C32_1 C33_1 0.2(5)
N21_1 N22_1 C33_1 C32_1 -0.2(5)
B4_1 N22_1 C33_1 C32_1 -175.8(5)
C31_1 C32_1 C33_1 N22_1 0.0(6)
N24_1 N23_1 C34_1 C35_1 0.0(4)
Ti2_1 N23_1 C34_1 C35_1 172.1(3)
N23_1 C34_1 C35_1 C36_1 0.0(5)
N23_1 N24_1 C36_1 C35_1 0.0(5)
B4_1 N24_1 C36_1 C35_1 179.7(5)
C34_1 C35_1 C36_1 N24_1 0.0(5)
C42_2 C37_2 C38_2 C39_2 1.1(8)
C37_2 C38_2 C39_2 C40_2 -0.3(9)
C38_2 C39_2 C40_2 C41_2 -0.5(9)
C39_2 C40_2 C41_2 C42_2 0.5(8)
C40_2 C41_2 C42_2 C37_2 0.3(7)
C38_2 C37_2 C42_2 C41_2 -1.1(8)
C48_3 C43_3 C44_3 C45_3 -0.7(8)
C43_3 C44_3 C45_3 C46_3 -0.1(8)
C44_3 C45_3 C46_3 C47_3 1.1(8)
C45_3 C46_3 C47_3 C48_3 -1.4(7)
C46_3 C47_3 C48_3 C43_3 0.6(8)
C44_3 C43_3 C48_3 C47_3 0.5(8)
C54_4 C49_4 C50_4 C51_4 -0.7(8)
C49_4 C50_4 C51_4 C52_4 0.0(8)
C50_4 C51_4 C52_4 C53_4 0.7(7)
C51_4 C52_4 C53_4 C54_4 -0.8(7)
C52_4 C53_4 C54_4 C49_4 0.1(8)
C50_4 C49_4 C54_4 C53_4 0.6(8)
C60_5 C55_5 C56_5 C57_5 3.2(14)
C55_5 C56_5 C57_5 C58_5 -3.2(15)
C56_5 C57_5 C58_5 C59_5 2.2(15)
C57_5 C58_5 C59_5 C60_5 -1.2(12)
C56_5 C55_5 C60_5 C59_5 -2.4(12)
C58_5 C59_5 C60_5 C55_5 1.3(11)
